data_1552158
loop_
_publ_author_name
'Schumann, Andr\'e'
'Rei\&s, Fabian'
'Jiao, Haijun'
'Rabeah, Jabor'
'Siewert, Jan-Erik'
'Krummenacher, Ivo'
'Braunschweig, Holger'
'Hering-Junghans, Christian'

_publ_section_title
;
 A selective route to aryl-triphosphiranes and their titanocene-induced
 fragmentation
;
_journal_name_full 'Chemical Science'
_journal_paper_doi 10.1039/C9SC02322D
_journal_year 2019
_chemical_formula_moiety 'C36 H51 P3'
_chemical_formula_sum 'C36 H51 P3'
_chemical_formula_weight 576.67
_space_group_crystal_system monoclinic
_space_group_IT_number 14
_space_group_name_Hall '-P 2ybc'
_space_group_name_H-M_alt 'P 1 21/c 1'
_symmetry_space_group_name_Hall '-P 2ybc'
_symmetry_space_group_name_H-M 'P 1 21/c 1'
_atom_sites_solution_hydrogens geom
_audit_creation_method SHELXL-2014/7
_audit_update_record
;
2019-05-09 deposited with the CCDC.    2019-08-06 downloaded from the CCDC.
;
_cell_angle_alpha 90
_cell_angle_beta 92.0330(10)
_cell_angle_gamma 90
_cell_formula_units_Z 4
_cell_length_a 12.2853(4)
_cell_length_b 11.4142(4)
_cell_length_c 23.9255(7)
_cell_measurement_reflns_used 9827
_cell_measurement_temperature 150(2)
_cell_measurement_theta_max 30.50
_cell_measurement_theta_min 2.44
_cell_volume 3352.89(19)
_computing_cell_refinement 'SAINT (Bruker, 2013)'
_computing_data_collection 'APEX2 (Bruker, 2014)'
_computing_data_reduction SAINT
_computing_molecular_graphics 'ORTEP-3v2.01 (Farrugia, 1997)'
_computing_publication_material 'SHELXL-2014/7 (Sheldrick, 2014)'
_computing_structure_refinement 'SHELXL-2014/7 (Sheldrick, 2014)'
_computing_structure_solution 'SHELXT-2014 (Sheldrick, 2014)'
_diffrn_ambient_temperature 150(2)
_diffrn_measured_fraction_theta_full 1.000
_diffrn_measured_fraction_theta_max 1.000
_diffrn_measurement_device_type 'Bruker APEX-II CCD'
_diffrn_measurement_method '\f and \w scans'
_diffrn_radiation_type MoK\a
_diffrn_radiation_wavelength 0.71073
_diffrn_reflns_av_R_equivalents 0.0261
_diffrn_reflns_av_unetI/netI 0.0172
_diffrn_reflns_Laue_measured_fraction_full 1.000
_diffrn_reflns_Laue_measured_fraction_max 1.000
_diffrn_reflns_limit_h_max 16
_diffrn_reflns_limit_h_min -16
_diffrn_reflns_limit_k_max 15
_diffrn_reflns_limit_k_min -15
_diffrn_reflns_limit_l_max 32
_diffrn_reflns_limit_l_min -32
_diffrn_reflns_number 60269
_diffrn_reflns_point_group_measured_fraction_full 1.000
_diffrn_reflns_point_group_measured_fraction_max 1.000
_diffrn_reflns_theta_full 25.242
_diffrn_reflns_theta_max 28.997
_diffrn_reflns_theta_min 1.659
_diffrn_source 'fine-focus sealed tube'
_exptl_absorpt_coefficient_mu 0.200
_exptl_absorpt_correction_T_max 0.94
_exptl_absorpt_correction_T_min 0.89
_exptl_absorpt_correction_type multi-scan
_exptl_absorpt_process_details 'SADABS (Bruker, 2014)'
_exptl_crystal_colour colourless
_exptl_crystal_density_diffrn 1.142
_exptl_crystal_description prism
_exptl_crystal_F_000 1248
_exptl_crystal_size_max 0.426
_exptl_crystal_size_mid 0.359
_exptl_crystal_size_min 0.286
_refine_diff_density_max 0.353
_refine_diff_density_min -0.197
_refine_diff_density_rms 0.044
_refine_ls_extinction_method none
_refine_ls_goodness_of_fit_ref 1.022
_refine_ls_hydrogen_treatment constr
_refine_ls_matrix_type full
_refine_ls_number_parameters 364
_refine_ls_number_reflns 8919
_refine_ls_number_restraints 0
_refine_ls_restrained_S_all 1.022
_refine_ls_R_factor_all 0.0372
_refine_ls_R_factor_gt 0.0319
_refine_ls_shift/su_max 0.001
_refine_ls_shift/su_mean 0.000
_refine_ls_structure_factor_coef Fsqd
_refine_ls_weighting_details 'w=1/[\s^2^(Fo^2^)+(0.0448P)^2^+1.1163P] where P=(Fo^2^+2Fc^2^)/3'
_refine_ls_weighting_scheme calc
_refine_ls_wR_factor_gt 0.0825
_refine_ls_wR_factor_ref 0.0868
_reflns_Friedel_coverage 0.000
_reflns_number_gt 7919
_reflns_number_total 8919
_reflns_threshold_expression 'I > 2\s(I)'
_cod_data_source_file c9sc02322d2.cif
_cod_data_source_block ax1516_Dipp3P3_cmp_1b
_cod_database_code 1552158
_shelx_shelxl_version_number 2014/7
_shelx_space_group_comment
;
The symmetry employed for this shelxl refinement is uniquely defined
by the following loop, which should always be used as a source of
symmetry information in preference to the above space-group names.
They are only intended as comments.
;
_shelx_estimated_absorpt_t_min 0.920
_shelx_estimated_absorpt_t_max 0.945

loop_
_space_group_symop_operation_xyz
'x, y, z'
'-x, y+1/2, -z+1/2'
'-x, -y, -z'
'x, -y-1/2, z-1/2'

loop_
_atom_site_label
_atom_site_type_symbol
_atom_site_fract_x
_atom_site_fract_y
_atom_site_fract_z
_atom_site_U_iso_or_equiv
_atom_site_adp_type
_atom_site_occupancy
_atom_site_site_symmetry_order
_atom_site_calc_flag
_atom_site_refinement_flags_posn
_atom_site_refinement_flags_adp
C1 C 0.35874(8) 0.86015(9) 0.41762(4) 0.01754(18) Uani 1 1 d . .
C2 C 0.28715(8) 0.93706(9) 0.44454(4) 0.0207(2) Uani 1 1 d . .
C3 C 0.30548(10) 0.95988(10) 0.50153(5) 0.0275(2) Uani 1 1 d . .
H3 H 0.2571 1.0105 0.5201 0.033 Uiso 1 1 calc R U
C4 C 0.39160(10) 0.91097(11) 0.53147(5) 0.0295(2) Uani 1 1 d . .
H4 H 0.4029 0.9289 0.5700 0.035 Uiso 1 1 calc R U
C5 C 0.46173(9) 0.83564(10) 0.50526(5) 0.0258(2) Uani 1 1 d . .
H5 H 0.5210 0.8019 0.5262 0.031 Uiso 1 1 calc R U
C6 C 0.44715(8) 0.80827(9) 0.44882(4) 0.02000(19) Uani 1 1 d . .
C7 C 0.19476(9) 1.00165(10) 0.41463(5) 0.0240(2) Uani 1 1 d . .
H7 H 0.1765 0.9583 0.3792 0.029 Uiso 1 1 calc R U
C8 C 0.09155(10) 1.00682(13) 0.44835(6) 0.0366(3) Uani 1 1 d . .
H8A H 0.0742 0.9282 0.4619 0.055 Uiso 1 1 calc R U
H8B H 0.0309 1.0359 0.4245 0.055 Uiso 1 1 calc R U
H8C H 0.1033 1.0597 0.4803 0.055 Uiso 1 1 calc R U
C9 C 0.23142(12) 1.12494(11) 0.39860(6) 0.0374(3) Uani 1 1 d . .
H9A H 0.2477 1.1705 0.4326 0.056 Uiso 1 1 calc R U
H9B H 0.1732 1.1636 0.3765 0.056 Uiso 1 1 calc R U
H9C H 0.2969 1.1197 0.3765 0.056 Uiso 1 1 calc R U
C10 C 0.52755(9) 0.72425(9) 0.42252(5) 0.0232(2) Uani 1 1 d . .
H10 H 0.4860 0.6768 0.3938 0.028 Uiso 1 1 calc R U
C11 C 0.61618(9) 0.79078(12) 0.39242(6) 0.0320(3) Uani 1 1 d . .
H11A H 0.6604 0.8357 0.4197 0.048 Uiso 1 1 calc R U
H11B H 0.5823 0.8444 0.3649 0.048 Uiso 1 1 calc R U
H11C H 0.6626 0.7349 0.3733 0.048 Uiso 1 1 calc R U
C12 C 0.58155(12) 0.63895(12) 0.46402(6) 0.0380(3) Uani 1 1 d . .
H12A H 0.6312 0.6819 0.4896 0.057 Uiso 1 1 calc R U
H12B H 0.6226 0.5801 0.4436 0.057 Uiso 1 1 calc R U
H12C H 0.5255 0.6000 0.4855 0.057 Uiso 1 1 calc R U
C13 C 0.33406(8) 0.91178(9) 0.22384(4) 0.01963(19) Uani 1 1 d . .
C14 C 0.43758(9) 0.96678(9) 0.22531(4) 0.0220(2) Uani 1 1 d . .
C15 C 0.50148(10) 0.95931(11) 0.17832(5) 0.0282(2) Uani 1 1 d . .
H15 H 0.5713 0.9951 0.1791 0.034 Uiso 1 1 calc R U
C16 C 0.46493(10) 0.90083(11) 0.13084(5) 0.0311(2) Uani 1 1 d . .
H16 H 0.5108 0.8935 0.0999 0.037 Uiso 1 1 calc R U
C17 C 0.36156(10) 0.85295(11) 0.12831(5) 0.0286(2) Uani 1 1 d . .
H17 H 0.3363 0.8147 0.0950 0.034 Uiso 1 1 calc R U
C18 C 0.29363(9) 0.85964(9) 0.17366(4) 0.0229(2) Uani 1 1 d . .
C19 C 0.47805(9) 1.04186(10) 0.27410(5) 0.0271(2) Uani 1 1 d . .
H19 H 0.4470 1.0088 0.3088 0.033 Uiso 1 1 calc R U
C20 C 0.43339(13) 1.16649(12) 0.26666(6) 0.0426(3) Uani 1 1 d . .
H20A H 0.4615 1.2009 0.2325 0.064 Uiso 1 1 calc R U
H20B H 0.4565 1.2144 0.2990 0.064 Uiso 1 1 calc R U
H20C H 0.3537 1.1639 0.2638 0.064 Uiso 1 1 calc R U
C21 C 0.60162(11) 1.04396(15) 0.28269(6) 0.0429(3) Uani 1 1 d . .
H21A H 0.6295 0.9635 0.2834 0.064 Uiso 1 1 calc R U
H21B H 0.6209 1.0825 0.3183 0.064 Uiso 1 1 calc R U
H21C H 0.6338 1.0872 0.2520 0.064 Uiso 1 1 calc R U
C22 C 0.17566(10) 0.82167(11) 0.16651(5) 0.0293(2) Uani 1 1 d . .
H22 H 0.1537 0.7871 0.2028 0.035 Uiso 1 1 calc R U
C23 C 0.15403(13) 0.72945(14) 0.12115(6) 0.0443(3) Uani 1 1 d . .
H23A H 0.1665 0.7638 0.0844 0.067 Uiso 1 1 calc R U
H23B H 0.0784 0.7026 0.1225 0.067 Uiso 1 1 calc R U
H23C H 0.2033 0.6629 0.1275 0.067 Uiso 1 1 calc R U
C24 C 0.10459(12) 0.92964(15) 0.15533(7) 0.0497(4) Uani 1 1 d . .
H24A H 0.1164 0.9862 0.1857 0.075 Uiso 1 1 calc R U
H24B H 0.0278 0.9063 0.1532 0.075 Uiso 1 1 calc R U
H24C H 0.1240 0.9655 0.1198 0.075 Uiso 1 1 calc R U
C25 C 0.09955(8) 0.73920(9) 0.35660(4) 0.01974(19) Uani 1 1 d . .
C26 C -0.00229(8) 0.79106(10) 0.34242(5) 0.0245(2) Uani 1 1 d . .
C27 C -0.08532(9) 0.78394(12) 0.38055(6) 0.0336(3) Uani 1 1 d . .
H27 H -0.1530 0.8213 0.3720 0.040 Uiso 1 1 calc R U
C28 C -0.07174(10) 0.72424(13) 0.43021(6) 0.0378(3) Uani 1 1 d . .
H28 H -0.1292 0.7214 0.4557 0.045 Uiso 1 1 calc R U
C29 C 0.02599(10) 0.66833(12) 0.44283(5) 0.0319(3) Uani 1 1 d . .
H29 H 0.0344 0.6255 0.4768 0.038 Uiso 1 1 calc R U
C30 C 0.11247(8) 0.67365(9) 0.40667(4) 0.0224(2) Uani 1 1 d . .
C31 C -0.02859(9) 0.84877(11) 0.28644(5) 0.0279(2) Uani 1 1 d . .
H31 H 0.0385 0.8453 0.2640 0.033 Uiso 1 1 calc R U
C32 C -0.06018(13) 0.97727(12) 0.29216(7) 0.0445(3) Uani 1 1 d . .
H32A H -0.1257 0.9834 0.3142 0.067 Uiso 1 1 calc R U
H32B H -0.0748 1.0108 0.2549 0.067 Uiso 1 1 calc R U
H32C H -0.0004 1.0202 0.3110 0.067 Uiso 1 1 calc R U
C33 C -0.11844(13) 0.78099(14) 0.25429(7) 0.0462(4) Uani 1 1 d . .
H33A H -0.0964 0.6990 0.2504 0.069 Uiso 1 1 calc R U
H33B H -0.1304 0.8157 0.2171 0.069 Uiso 1 1 calc R U
H33C H -0.1860 0.7849 0.2748 0.069 Uiso 1 1 calc R U
C34 C 0.21397(9) 0.60152(10) 0.42053(4) 0.0230(2) Uani 1 1 d . .
H34 H 0.2750 0.6365 0.3996 0.028 Uiso 1 1 calc R U
C35 C 0.19894(11) 0.47567(11) 0.39991(6) 0.0390(3) Uani 1 1 d . .
H35A H 0.1386 0.4391 0.4192 0.058 Uiso 1 1 calc R U
H35B H 0.2660 0.4312 0.4078 0.058 Uiso 1 1 calc R U
H35C H 0.1826 0.4760 0.3595 0.058 Uiso 1 1 calc R U
C36 C 0.24740(11) 0.60410(12) 0.48260(5) 0.0346(3) Uani 1 1 d . .
H36A H 0.2499 0.6855 0.4957 0.052 Uiso 1 1 calc R U
H36B H 0.3195 0.5684 0.4881 0.052 Uiso 1 1 calc R U
H36C H 0.1942 0.5602 0.5038 0.052 Uiso 1 1 calc R U
P1 P 0.35990(2) 0.81925(2) 0.34271(2) 0.01668(6) Uani 1 1 d . .
P2 P 0.25070(2) 0.92244(2) 0.28701(2) 0.01859(6) Uani 1 1 d . .
P3 P 0.21106(2) 0.73532(2) 0.30662(2) 0.01746(6) Uani 1 1 d . .

loop_
_atom_site_aniso_label
_atom_site_aniso_U_11
_atom_site_aniso_U_22
_atom_site_aniso_U_33
_atom_site_aniso_U_23
_atom_site_aniso_U_13
_atom_site_aniso_U_12
C1 0.0189(4) 0.0181(4) 0.0157(4) -0.0005(3) 0.0015(3) -0.0032(3)
C2 0.0217(5) 0.0208(5) 0.0199(5) -0.0017(4) 0.0037(4) -0.0030(4)
C3 0.0330(6) 0.0290(5) 0.0209(5) -0.0061(4) 0.0057(4) -0.0024(4)
C4 0.0394(6) 0.0332(6) 0.0159(5) -0.0034(4) 0.0007(4) -0.0057(5)
C5 0.0310(5) 0.0266(5) 0.0195(5) 0.0018(4) -0.0045(4) -0.0039(4)
C6 0.0212(5) 0.0194(5) 0.0193(5) 0.0008(4) -0.0008(4) -0.0033(4)
C7 0.0240(5) 0.0252(5) 0.0233(5) -0.0049(4) 0.0041(4) 0.0034(4)
C8 0.0270(6) 0.0493(8) 0.0341(6) -0.0097(6) 0.0083(5) 0.0067(5)
C9 0.0459(7) 0.0262(6) 0.0400(7) 0.0012(5) -0.0003(6) 0.0038(5)
C10 0.0228(5) 0.0231(5) 0.0234(5) -0.0022(4) -0.0054(4) 0.0025(4)
C11 0.0200(5) 0.0392(6) 0.0370(6) -0.0061(5) 0.0021(4) 0.0002(5)
C12 0.0450(7) 0.0312(6) 0.0368(7) 0.0007(5) -0.0130(6) 0.0113(5)
C13 0.0231(5) 0.0192(4) 0.0166(4) 0.0035(4) 0.0015(4) 0.0016(4)
C14 0.0250(5) 0.0206(5) 0.0206(5) 0.0044(4) 0.0020(4) -0.0007(4)
C15 0.0287(5) 0.0303(6) 0.0261(5) 0.0068(4) 0.0067(4) -0.0020(4)
C16 0.0372(6) 0.0353(6) 0.0213(5) 0.0047(5) 0.0100(4) 0.0035(5)
C17 0.0394(6) 0.0297(6) 0.0166(5) 0.0018(4) 0.0016(4) 0.0021(5)
C18 0.0287(5) 0.0224(5) 0.0177(5) 0.0039(4) -0.0007(4) 0.0008(4)
C19 0.0294(5) 0.0289(6) 0.0232(5) 0.0024(4) 0.0027(4) -0.0110(4)
C20 0.0589(9) 0.0265(6) 0.0424(8) -0.0045(5) 0.0013(6) -0.0074(6)
C21 0.0323(6) 0.0606(9) 0.0357(7) 0.0047(6) -0.0014(5) -0.0196(6)
C22 0.0304(6) 0.0371(6) 0.0199(5) 0.0036(4) -0.0051(4) -0.0054(5)
C23 0.0535(8) 0.0511(8) 0.0282(6) -0.0030(6) -0.0024(6) -0.0229(7)
C24 0.0354(7) 0.0552(9) 0.0572(9) 0.0072(7) -0.0174(7) 0.0061(6)
C25 0.0166(4) 0.0209(5) 0.0219(5) -0.0027(4) 0.0026(4) -0.0019(4)
C26 0.0183(5) 0.0257(5) 0.0295(5) -0.0021(4) 0.0011(4) 0.0000(4)
C27 0.0184(5) 0.0397(7) 0.0431(7) -0.0030(6) 0.0070(5) 0.0017(5)
C28 0.0264(6) 0.0482(8) 0.0400(7) -0.0028(6) 0.0159(5) -0.0036(5)
C29 0.0304(6) 0.0384(7) 0.0274(6) 0.0025(5) 0.0089(5) -0.0058(5)
C30 0.0213(5) 0.0240(5) 0.0220(5) -0.0016(4) 0.0024(4) -0.0038(4)
C31 0.0188(5) 0.0305(6) 0.0341(6) 0.0020(5) -0.0030(4) 0.0036(4)
C32 0.0454(8) 0.0323(7) 0.0554(9) 0.0028(6) -0.0041(7) 0.0083(6)
C33 0.0437(8) 0.0466(8) 0.0470(8) -0.0001(7) -0.0163(6) -0.0057(6)
C34 0.0232(5) 0.0244(5) 0.0214(5) 0.0029(4) -0.0003(4) -0.0030(4)
C35 0.0373(7) 0.0279(6) 0.0511(8) -0.0061(6) -0.0074(6) 0.0010(5)
C36 0.0397(7) 0.0404(7) 0.0234(6) 0.0075(5) -0.0027(5) -0.0030(5)
P1 0.01475(11) 0.02043(12) 0.01492(12) -0.00071(9) 0.00118(8) 0.00038(9)
P2 0.01858(12) 0.01964(12) 0.01758(12) 0.00094(9) 0.00120(9) 0.00129(9)
P3 0.01621(12) 0.01958(12) 0.01660(12) -0.00139(9) 0.00063(9) -0.00023(9)

loop_
_atom_type_symbol
_atom_type_description
_atom_type_scat_dispersion_real
_atom_type_scat_dispersion_imag
_atom_type_scat_source
C C 0.0033 0.0016 'International Tables Vol C Tables 4.2.6.8 and 6.1.1.4'
H H 0.0000 0.0000 'International Tables Vol C Tables 4.2.6.8 and 6.1.1.4'
P P 0.1023 0.0942 'International Tables Vol C Tables 4.2.6.8 and 6.1.1.4'

loop_
_geom_angle_atom_site_label_1
_geom_angle_atom_site_label_2
_geom_angle_atom_site_label_3
_geom_angle
C2 C1 C6 119.62(9)
C2 C1 P1 128.56(8)
C6 C1 P1 111.73(7)
C3 C2 C1 118.59(10)
C3 C2 C7 117.56(10)
C1 C2 C7 123.76(9)
C4 C3 C2 121.77(11)
C4 C3 H3 119.1
C2 C3 H3 119.1
C3 C4 C5 119.76(10)
C3 C4 H4 120.1
C5 C4 H4 120.1
C4 C5 C6 121.25(10)
C4 C5 H5 119.4
C6 C5 H5 119.4
C5 C6 C1 118.99(10)
C5 C6 C10 118.53(9)
C1 C6 C10 122.47(9)
C2 C7 C8 113.08(10)
C2 C7 C9 110.14(9)
C8 C7 C9 110.72(10)
C2 C7 H7 107.6
C8 C7 H7 107.6
C9 C7 H7 107.6
C7 C8 H8A 109.5
C7 C8 H8B 109.5
H8A C8 H8B 109.5
C7 C8 H8C 109.5
H8A C8 H8C 109.5
H8B C8 H8C 109.5
C7 C9 H9A 109.5
C7 C9 H9B 109.5
H9A C9 H9B 109.5
C7 C9 H9C 109.5
H9A C9 H9C 109.5
H9B C9 H9C 109.5
C12 C10 C6 113.89(10)
C12 C10 C11 108.85(10)
C6 C10 C11 111.34(9)
C12 C10 H10 107.5
C6 C10 H10 107.5
C11 C10 H10 107.5
C10 C11 H11A 109.5
C10 C11 H11B 109.5
H11A C11 H11B 109.5
C10 C11 H11C 109.5
H11A C11 H11C 109.5
H11B C11 H11C 109.5
C10 C12 H12A 109.5
C10 C12 H12B 109.5
H12A C12 H12B 109.5
C10 C12 H12C 109.5
H12A C12 H12C 109.5
H12B C12 H12C 109.5
C18 C13 C14 119.68(9)
C18 C13 P2 122.05(8)
C14 C13 P2 118.05(8)
C15 C14 C13 118.85(10)
C15 C14 C19 118.39(10)
C13 C14 C19 122.57(9)
C16 C15 C14 121.12(11)
C16 C15 H15 119.4
C14 C15 H15 119.4
C15 C16 C17 119.96(11)
C15 C16 H16 120.0
C17 C16 H16 120.0
C16 C17 C18 121.25(11)
C16 C17 H17 119.4
C18 C17 H17 119.4
C17 C18 C13 118.81(10)
C17 C18 C22 119.51(10)
C13 C18 C22 121.43(10)
C14 C19 C21 114.21(11)
C14 C19 C20 109.19(10)
C21 C19 C20 110.59(11)
C14 C19 H19 107.5
C21 C19 H19 107.5
C20 C19 H19 107.5
C19 C20 H20A 109.5
C19 C20 H20B 109.5
H20A C20 H20B 109.5
C19 C20 H20C 109.5
H20A C20 H20C 109.5
H20B C20 H20C 109.5
C19 C21 H21A 109.5
C19 C21 H21B 109.5
H21A C21 H21B 109.5
C19 C21 H21C 109.5
H21A C21 H21C 109.5
H21B C21 H21C 109.5
C18 C22 C23 114.73(11)
C18 C22 C24 109.09(11)
C23 C22 C24 110.32(11)
C18 C22 H22 107.5
C23 C22 H22 107.5
C24 C22 H22 107.5
C22 C23 H23A 109.5
C22 C23 H23B 109.5
H23A C23 H23B 109.5
C22 C23 H23C 109.5
H23A C23 H23C 109.5
H23B C23 H23C 109.5
C22 C24 H24A 109.5
C22 C24 H24B 109.5
H24A C24 H24B 109.5
C22 C24 H24C 109.5
H24A C24 H24C 109.5
H24B C24 H24C 109.5
C26 C25 C30 119.71(9)
C26 C25 P3 121.58(8)
C30 C25 P3 118.07(8)
C27 C26 C25 118.68(11)
C27 C26 C31 117.70(10)
C25 C26 C31 123.54(10)
C28 C27 C26 121.67(11)
C28 C27 H27 119.2
C26 C27 H27 119.2
C27 C28 C29 119.66(11)
C27 C28 H28 120.2
C29 C28 H28 120.2
C28 C29 C30 121.26(12)
C28 C29 H29 119.4
C30 C29 H29 119.4
C29 C30 C25 118.85(10)
C29 C30 C34 118.55(10)
C25 C30 C34 122.45(9)
C26 C31 C32 112.67(11)
C26 C31 C33 110.55(10)
C32 C31 C33 110.47(11)
C26 C31 H31 107.6
C32 C31 H31 107.6
C33 C31 H31 107.6
C31 C32 H32A 109.5
C31 C32 H32B 109.5
H32A C32 H32B 109.5
C31 C32 H32C 109.5
H32A C32 H32C 109.5
H32B C32 H32C 109.5
C31 C33 H33A 109.5
C31 C33 H33B 109.5
H33A C33 H33B 109.5
C31 C33 H33C 109.5
H33A C33 H33C 109.5
H33B C33 H33C 109.5
C30 C34 C36 113.06(10)
C30 C34 C35 110.48(9)
C36 C34 C35 110.94(10)
C30 C34 H34 107.4
C36 C34 H34 107.4
C35 C34 H34 107.4
C34 C35 H35A 109.5
C34 C35 H35B 109.5
H35A C35 H35B 109.5
C34 C35 H35C 109.5
H35A C35 H35C 109.5
H35B C35 H35C 109.5
C34 C36 H36A 109.5
C34 C36 H36B 109.5
H36A C36 H36B 109.5
C34 C36 H36C 109.5
H36A C36 H36C 109.5
H36B C36 H36C 109.5
C1 P1 P2 115.21(3)
C1 P1 P3 116.88(3)
P2 P1 P3 61.147(12)
C13 P2 P1 96.65(3)
C13 P2 P3 103.74(3)
P1 P2 P3 59.718(11)
C25 P3 P1 110.97(3)
C25 P3 P2 106.47(3)
P1 P3 P2 59.135(11)

loop_
_geom_bond_atom_site_label_1
_geom_bond_atom_site_label_2
_geom_bond_distance
C1 C2 1.4139(14)
C1 C6 1.4248(14)
C1 P1 1.8526(10)
C2 C3 1.3987(15)
C2 C7 1.5121(15)
C3 C4 1.3748(17)
C3 H3 0.9500
C4 C5 1.3832(17)
C4 H4 0.9500
C5 C6 1.3913(14)
C5 H5 0.9500
C6 C10 1.5282(15)
C7 C8 1.5280(15)
C7 C9 1.5305(17)
C7 H7 1.0000
C8 H8A 0.9800
C8 H8B 0.9800
C8 H8C 0.9800
C9 H9A 0.9800
C9 H9B 0.9800
C9 H9C 0.9800
C10 C12 1.5255(16)
C10 C11 1.5285(16)
C10 H10 1.0000
C11 H11A 0.9800
C11 H11B 0.9800
C11 H11C 0.9800
C12 H12A 0.9800
C12 H12B 0.9800
C12 H12C 0.9800
C13 C18 1.4141(14)
C13 C14 1.4177(14)
C13 P2 1.8594(10)
C14 C15 1.3963(15)
C14 C19 1.5176(15)
C15 C16 1.3791(17)
C15 H15 0.9500
C16 C17 1.3819(18)
C16 H16 0.9500
C17 C18 1.3942(15)
C17 H17 0.9500
C18 C22 1.5166(16)
C19 C21 1.5249(17)
C19 C20 1.5328(18)
C19 H19 1.0000
C20 H20A 0.9800
C20 H20B 0.9800
C20 H20C 0.9800
C21 H21A 0.9800
C21 H21B 0.9800
C21 H21C 0.9800
C22 C23 1.5283(18)
C22 C24 1.5283(19)
C22 H22 1.0000
C23 H23A 0.9800
C23 H23B 0.9800
C23 H23C 0.9800
C24 H24A 0.9800
C24 H24B 0.9800
C24 H24C 0.9800
C25 C26 1.4145(14)
C25 C30 1.4165(15)
C25 P3 1.8507(10)
C26 C27 1.3948(16)
C26 C31 1.5170(16)
C27 C28 1.375(2)
C27 H27 0.9500
C28 C29 1.3835(19)
C28 H28 0.9500
C29 C30 1.3949(15)
C29 H29 0.9500
C30 C34 1.5210(15)
C31 C32 1.5246(18)
C31 C33 1.5325(18)
C31 H31 1.0000
C32 H32A 0.9800
C32 H32B 0.9800
C32 H32C 0.9800
C33 H33A 0.9800
C33 H33B 0.9800
C33 H33C 0.9800
C34 C36 1.5270(15)
C34 C35 1.5280(17)
C34 H34 1.0000
C35 H35A 0.9800
C35 H35B 0.9800
C35 H35C 0.9800
C36 H36A 0.9800
C36 H36B 0.9800
C36 H36C 0.9800
P1 P2 2.1991(4)
P1 P3 2.2124(3)
P2 P3 2.2440(4)

loop_
_geom_torsion_atom_site_label_1
_geom_torsion_atom_site_label_2
_geom_torsion_atom_site_label_3
_geom_torsion_atom_site_label_4
_geom_torsion
C6 C1 C2 C3 -0.09(15)
P1 C1 C2 C3 -176.54(8)
C6 C1 C2 C7 176.54(9)
P1 C1 C2 C7 0.10(15)
C1 C2 C3 C4 0.93(17)
C7 C2 C3 C4 -175.92(11)
C2 C3 C4 C5 -0.98(18)
C3 C4 C5 C6 0.17(18)
C4 C5 C6 C1 0.64(16)
C4 C5 C6 C10 -179.90(10)
C2 C1 C6 C5 -0.67(15)
P1 C1 C6 C5 176.34(8)
C2 C1 C6 C10 179.90(9)
P1 C1 C6 C10 -3.10(12)
C3 C2 C7 C8 -43.10(14)
C1 C2 C7 C8 140.23(11)
C3 C2 C7 C9 81.37(12)
C1 C2 C7 C9 -95.30(12)
C5 C6 C10 C12 26.34(14)
C1 C6 C10 C12 -154.22(10)
C5 C6 C10 C11 -97.20(12)
C1 C6 C10 C11 82.24(12)
C18 C13 C14 C15 -5.48(15)
P2 C13 C14 C15 179.76(8)
C18 C13 C14 C19 169.41(10)
P2 C13 C14 C19 -5.35(14)
C13 C14 C15 C16 0.72(17)
C19 C14 C15 C16 -174.38(11)
C14 C15 C16 C17 2.92(18)
C15 C16 C17 C18 -1.77(18)
C16 C17 C18 C13 -2.98(17)
C16 C17 C18 C22 171.32(11)
C14 C13 C18 C17 6.58(15)
P2 C13 C18 C17 -178.88(8)
C14 C13 C18 C22 -167.61(10)
P2 C13 C18 C22 6.93(14)
C15 C14 C19 C21 -33.27(15)
C13 C14 C19 C21 151.82(11)
C15 C14 C19 C20 91.11(13)
C13 C14 C19 C20 -83.80(13)
C17 C18 C22 C23 27.28(15)
C13 C18 C22 C23 -158.58(11)
C17 C18 C22 C24 -97.05(13)
C13 C18 C22 C24 77.10(14)
C30 C25 C26 C27 5.01(16)
P3 C25 C26 C27 175.64(9)
C30 C25 C26 C31 -171.56(10)
P3 C25 C26 C31 -0.94(15)
C25 C26 C27 C28 -2.54(19)
C31 C26 C27 C28 174.24(12)
C26 C27 C28 C29 -0.8(2)
C27 C28 C29 C30 1.6(2)
C28 C29 C30 C25 0.91(18)
C28 C29 C30 C34 -174.68(12)
C26 C25 C30 C29 -4.23(16)
P3 C25 C30 C29 -175.18(9)
C26 C25 C30 C34 171.18(10)
P3 C25 C30 C34 0.23(14)
C27 C26 C31 C32 62.58(14)
C25 C26 C31 C32 -120.81(12)
C27 C26 C31 C33 -61.57(15)
C25 C26 C31 C33 115.04(13)
C29 C30 C34 C36 -41.55(14)
C25 C30 C34 C36 143.03(11)
C29 C30 C34 C35 83.45(13)
C25 C30 C34 C35 -91.97(13)
C2 C1 P1 P2 9.44(10)
C6 C1 P1 P2 -167.23(6)
C2 C1 P1 P3 -59.50(10)
C6 C1 P1 P3 123.83(6)
C18 C13 P2 P1 119.61(8)
C14 C13 P2 P1 -65.77(8)
C18 C13 P2 P3 59.22(9)
C14 C13 P2 P3 -126.16(8)
C26 C25 P3 P1 123.30(8)
C30 C25 P3 P1 -65.93(8)
C26 C25 P3 P2 60.66(9)
C30 C25 P3 P2 -128.57(8)
